data_4310262
loop_
_publ_author_name
'Jan Svoboda'
'V\'it\<ezslav Zima'
'Ludv\'ik Bene\<s'
'Kl\'ara Mel\'anov\'a'
'Milan Vl\<cek'

_publ_section_title
;
Synthesis and Characterization of New Calcium Phenylphosphonates and
4-Carboxyphenylphosphonates
;
_journal_name_full 'Inorganic Chemistry'
_journal_page_first 9968
_journal_page_last 9976
_journal_paper_doi 10.1021/ic051606x
_journal_volume 44
_journal_year 2005
_chemical_formula_structural Ca(HOOCC6H4PO3H)2
_chemical_formula_sum 'C14 Ca O10 P2'
_chemical_formula_weight 1720.694
_chemical_formula_weight_meas 442.270
_space_group_crystal_system monoclinic
_space_group_IT_number 15
_space_group_name_Hall '-C 2yc'
_space_group_name_H-M_alt 'C 1 2/c 1'
_audit_creation_date 05-09-19
_audit_creation_method 'Created with Diamond v2.0'
_audit_update_record 05-09-19
_cell_angle_alpha 90.000
_cell_angle_beta 128.119(3)
_cell_angle_gamma 90.000
_cell_formula_units_Z 4
_cell_length_a 49.218(3)
_cell_length_b 7.7609(4)
_cell_length_c 5.4452(3)
_cell_volume 1636.35(17)
_cod_data_source_file ic051606xsi20050919_080732.cif
_cod_data_source_block JS88_C2c_0F2
_cod_depositor_comments
;
 Updating space group information.

 Antanas Vaitkus,
 2018-06-11
;
_cod_original_cell_volume 1636.3(2)
_cod_original_formula_sum 'C14 P2 O10 Ca'
_cod_database_code 4310262

loop_
_space_group_symop_id
_space_group_symop_operation_xyz
1 x,y,z
2 -x,y,-z+1/2
3 -x,-y,-z
4 x,-y,z+1/2
5 x+1/2,y+1/2,z
6 -x+1/2,y+1/2,-z+1/2
7 -x+1/2,-y+1/2,-z
8 x+1/2,-y+1/2,z+1/2

loop_
_atom_site_label
_atom_site_type_symbol
_atom_site_fract_x
_atom_site_fract_y
_atom_site_fract_z
_atom_site_occupancy
_atom_site_symmetry_multiplicity
_atom_site_Wyckoff_symbol
_atom_site_attached_hydrogens
_atom_site_calc_flag
_atom_site_thermal_displace_type
_atom_site_U_iso_or_equiv
C1 C 0.8804(0) 0.688(4) 1.133(3) 1.000 8 f ? d Uiso 0.00000
C2 C 0.8449(1) 0.707(5) 0.891(3) 1.000 8 f ? d Uiso 0.00000
C3 C 0.8309(0) 0.7610(9) 0.5834(4) 1.000 8 f ? d Uiso 0.00000
C4 C 0.8568(1) 0.818(5) 0.5593(20) 1.000 8 f ? d Uiso 0.00000
C5 C 0.8921(1) 0.823(5) 0.815(3) 1.000 8 f ? d Uiso 0.00000
C6 C 0.9064(0) 0.755(2) 1.1178(14) 1.000 8 f ? d Uiso 0.00000
C9 C 0.7936(0) 0.7587(9) 0.2976(4) 1.000 8 f ? d Uiso 0.00000
P12 P 0.9534(0) 0.7569(0) 1.4379(0) 1.000 8 f ? d Uiso 0.00000
O13 O 0.7803(4) 0.690(3) 0.426(4) 1.000 8 f ? d Uiso 0.00000
O14 O 0.7874(5) 0.817(3) 0.061(3) 1.000 8 f ? d Uiso 0.00000
O15 O 0.9662(5) 0.6084(19) 1.327(5) 1.000 8 f ? d Uiso 0.00000
O16 O 0.9680(5) 0.9244(17) 1.408(5) 1.000 8 f ? d Uiso 0.00000
O17 O 0.9607(5) 0.712(3) 1.761(2) 1.000 8 f ? d Uiso 0.00000
Ca Ca 0.0000 0.8250(16) 0.2500 1.000 4 e ? d Uiso 0.00000

loop_
_atom_type_symbol
_atom_type_oxidation_number
_atom_type_radius_bond
C ? 1.200
P ? 1.200
O ? 1.200
Ca ? 1.200
